data_7026298
loop_
_publ_author_name
'Biswas, Chaitali'
'Drew, Michael G. B.'
'Ruiz, Eliseo'
'Estrader, Marta'
'Diaz, Carmen'
'Ghosh, Ashutosh'

_publ_section_title
;
 Synthesis, crystal structure and magnetic properties of three
 unprecedented tri-nuclear and one very rare tetra-nuclear copper(II)
 Schiff-base complexes supported by mixed azido/phenoxo/nitrato or acetato
 bridges.
;
_journal_issue 32
_journal_name_full 'Dalton transactions (Cambridge, England : 2003)'
_journal_page_first 7474
_journal_page_last 7484
_journal_paper_doi 10.1039/c0dt00331j
_journal_volume 39
_journal_year 2010
_chemical_formula_sum 'C13 H18 Cu2 N8 O3'
_chemical_formula_weight 461.43
_chemical_name_systematic
;

?

;
_space_group_IT_number 14
_symmetry_cell_setting monoclinic
_symmetry_space_group_name_Hall '-P 2yn'
_symmetry_space_group_name_H-M 'P 1 21/n 1'
_atom_sites_solution_hydrogens geom
_atom_sites_solution_primary direct
_atom_sites_solution_secondary difmap
_audit_creation_method SHELXL-97
_cell_angle_alpha 90.00
_cell_angle_beta 101.833(6)
_cell_angle_gamma 90.00
_cell_formula_units_Z 4
_cell_length_a 10.0042(5)
_cell_length_b 9.5167(5)
_cell_length_c 18.6682(12)
_cell_measurement_reflns_used 8320
_cell_measurement_temperature 150(2)
_cell_measurement_theta_max 30.00
_cell_measurement_theta_min 2.55
_cell_volume 1739.57(17)
_computing_cell_refinement 'Crysalis, Oxford Diffraction'
_computing_data_collection 'Crysalis, Oxford Diffraction'
_computing_data_reduction 'Crysalis, Oxford Diffraction'
_computing_molecular_graphics PLATON(Spek,2004)
_computing_structure_refinement 'SHELXL-97 (Sheldrick, 1997)'
_computing_structure_solution 'SHELXS-97 (Sheldrick, 1997)'
_diffrn_ambient_temperature 150(2)
_diffrn_measured_fraction_theta_full 0.965
_diffrn_measured_fraction_theta_max 0.965
_diffrn_measurement_device 'Oxford Diffaction X-Calibur System'
_diffrn_measurement_method '321 frames, counting time 10 s.'
_diffrn_radiation_monochromator graphite
_diffrn_radiation_source 'fine-focus sealed tube'
_diffrn_radiation_type MoK\a
_diffrn_radiation_wavelength 0.71073
_diffrn_reflns_av_R_equivalents 0.0326
_diffrn_reflns_av_sigmaI/netI 0.0834
_diffrn_reflns_limit_h_max 14
_diffrn_reflns_limit_h_min -13
_diffrn_reflns_limit_k_max 13
_diffrn_reflns_limit_k_min -8
_diffrn_reflns_limit_l_max 26
_diffrn_reflns_limit_l_min -17
_diffrn_reflns_number 8320
_diffrn_reflns_theta_full 30.00
_diffrn_reflns_theta_max 30.00
_diffrn_reflns_theta_min 2.55
_diffrn_standards_decay_% n/a
_diffrn_standards_interval_count n/a
_diffrn_standards_interval_time n/a
_diffrn_standards_number n/a
_exptl_absorpt_coefficient_mu 2.478
_exptl_absorpt_correction_T_max 1.000
_exptl_absorpt_correction_T_min 0.849
_exptl_absorpt_correction_type empirical
_exptl_absorpt_process_details 'ABSPACK, Oxford Diffraction Ltd'
_exptl_crystal_colour blue
_exptl_crystal_density_diffrn 1.762
_exptl_crystal_density_method 'not measured'
_exptl_crystal_description needle
_exptl_crystal_F_000 936
_exptl_crystal_size_max 0.19
_exptl_crystal_size_mid 0.03
_exptl_crystal_size_min 0.03
_refine_diff_density_max 0.452
_refine_diff_density_min -0.457
_refine_diff_density_rms 0.090
_refine_ls_extinction_method none
_refine_ls_goodness_of_fit_ref 0.767
_refine_ls_hydrogen_treatment constr
_refine_ls_matrix_type full
_refine_ls_number_parameters 238
_refine_ls_number_reflns 4898
_refine_ls_number_restraints 0
_refine_ls_restrained_S_all 0.767
_refine_ls_R_factor_all 0.0687
_refine_ls_R_factor_gt 0.0347
_refine_ls_shift/su_max 0.000
_refine_ls_shift/su_mean 0.000
_refine_ls_structure_factor_coef Fsqd
_refine_ls_weighting_details
;

_refine_ls_weighting_details

w=1/[\s^2^(Fo^2^)+(0.0381P)^2^+0.0000P] where P=(Fo^2^+2Fc^2^)/3

;
_refine_ls_weighting_scheme calc
_refine_ls_wR_factor_gt 0.0663
_refine_ls_wR_factor_ref 0.0721
_reflns_number_gt 3172
_reflns_number_total 4898
_reflns_threshold_expression >2sigma(I)
_cod_data_source_file c0dt00331j.txt
_cod_data_source_block 4
_cod_original_sg_symbol_H-M P21/n
_cod_database_code 7026298

loop_
_symmetry_equiv_pos_as_xyz
'x, y, z'
'-x+1/2, y+1/2, -z+1/2'
'-x, -y, -z'
'x-1/2, -y-1/2, z-1/2'

loop_
_atom_site_label
_atom_site_type_symbol
_atom_site_fract_x
_atom_site_fract_y
_atom_site_fract_z
_atom_site_U_iso_or_equiv
_atom_site_adp_type
_atom_site_occupancy
_atom_site_symmetry_multiplicity
_atom_site_calc_flag
_atom_site_refinement_flags
Cu1 Cu 0.72476(3) 0.19219(3) 0.055122(18) 0.01545(8) Uani 1 1 d .
Cu2 Cu 0.91148(3) 0.44155(3) 0.051675(18) 0.01540(8) Uani 1 1 d .
N1 N 0.9357(2) 0.2844(2) 0.12186(12) 0.0178(5) Uani 1 1 d .
O11 O 0.76908(17) 0.29263(17) -0.02674(10) 0.0165(4) Uani 1 1 d .
O31 O 0.76275(18) 0.53096(17) 0.08740(11) 0.0211(4) Uani 1 1 d .
N22 N 0.6622(2) 0.0745(2) 0.13408(13) 0.0188(5) Uani 1 1 d .
C12 C 0.8053(2) 0.2383(3) -0.08501(14) 0.0147(5) Uani 1 1 d .
O32 O 0.61587(18) 0.34997(18) 0.07738(11) 0.0202(4) Uani 1 1 d .
N6 N 0.7153(2) 0.6871(3) -0.09681(14) 0.0283(6) Uani 1 1 d .
N4 N 0.9131(2) 0.5982(2) -0.01980(13) 0.0182(5) Uani 1 1 d .
N2 N 0.9664(2) 0.3049(2) 0.18763(14) 0.0209(5) Uani 1 1 d .
N19 N 0.7889(2) 0.0141(2) 0.02458(13) 0.0165(5) Uani 1 1 d .
C34 C 0.5435(3) 0.5710(3) 0.11194(17) 0.0246(6) Uani 1 1 d .
H34A H 0.4849 0.6081 0.0689 0.037 Uiso 1 1 calc R
H34B H 0.5885 0.6470 0.1411 0.037 Uiso 1 1 calc R
H34C H 0.4901 0.5184 0.1398 0.037 Uiso 1 1 calc R
C13 C 0.8108(3) 0.3248(3) -0.14537(15) 0.0215(6) Uani 1 1 d .
H13 H 0.7903 0.4198 -0.1430 0.026 Uiso 1 1 calc R
N5 N 0.8103(2) 0.6425(2) -0.05995(13) 0.0178(5) Uani 1 1 d .
C21 C 0.7600(3) -0.0452(3) 0.14664(16) 0.0214(6) Uani 1 1 d .
H21A H 0.7254 -0.1179 0.1744 0.026 Uiso 1 1 calc R
H21B H 0.8471 -0.0133 0.1749 0.026 Uiso 1 1 calc R
N3 N 0.9951(3) 0.3163(3) 0.24994(15) 0.0420(7) Uani 1 1 d .
C14 C 0.8456(3) 0.2729(3) -0.20792(16) 0.0258(7) Uani 1 1 d .
H14 H 0.8480 0.3331 -0.2469 0.031 Uiso 1 1 calc R
C18 C 0.8358(3) -0.0072(3) -0.03308(15) 0.0181(6) Uani 1 1 d .
H18 H 0.8706 -0.0962 -0.0389 0.022 Uiso 1 1 calc R
C23 C 0.6630(3) 0.1484(3) 0.20416(16) 0.0281(7) Uani 1 1 d .
H23A H 0.6354 0.0845 0.2382 0.042 Uiso 1 1 calc R
H23B H 0.6007 0.2262 0.1956 0.042 Uiso 1 1 calc R
H23C H 0.7534 0.1823 0.2240 0.042 Uiso 1 1 calc R
C17 C 0.8400(2) 0.0942(3) -0.09023(15) 0.0166(6) Uani 1 1 d .
C16 C 0.8749(3) 0.0443(3) -0.15503(16) 0.0232(6) Uani 1 1 d .
H16 H 0.8971 -0.0501 -0.1583 0.028 Uiso 1 1 calc R
C33 C 0.6483(3) 0.4767(3) 0.09010(15) 0.0174(6) Uani 1 1 d .
C20 C 0.7799(3) -0.1048(3) 0.07449(16) 0.0215(6) Uani 1 1 d .
H20A H 0.8630 -0.1602 0.0818 0.026 Uiso 1 1 calc R
H20B H 0.7036 -0.1651 0.0536 0.026 Uiso 1 1 calc R
C15 C 0.8772(3) 0.1312(3) -0.21367(17) 0.0263(7) Uani 1 1 d .
H15 H 0.8994 0.0962 -0.2563 0.032 Uiso 1 1 calc R
C24 C 0.5198(3) 0.0259(3) 0.10465(17) 0.0256(7) Uani 1 1 d .
H24A H 0.4881 -0.0278 0.1414 0.038 Uiso 1 1 calc R
H24B H 0.5183 -0.0317 0.0623 0.038 Uiso 1 1 calc R
H24C H 0.4615 0.1058 0.0914 0.038 Uiso 1 1 calc R

loop_
_atom_site_aniso_label
_atom_site_aniso_U_11
_atom_site_aniso_U_22
_atom_site_aniso_U_33
_atom_site_aniso_U_23
_atom_site_aniso_U_13
_atom_site_aniso_U_12
Cu1 0.01454(15) 0.01232(15) 0.02108(18) -0.00007(14) 0.00737(13) -0.00042(13)
Cu2 0.01205(15) 0.01375(15) 0.02202(18) 0.00210(15) 0.00725(13) 0.00031(13)
N1 0.0189(11) 0.0159(11) 0.0188(13) 0.0025(10) 0.0047(10) 0.0004(9)
O11 0.0180(9) 0.0127(9) 0.0202(10) -0.0007(8) 0.0070(8) -0.0005(7)
O31 0.0176(9) 0.0145(9) 0.0345(12) -0.0016(9) 0.0131(9) 0.0014(7)
N22 0.0149(11) 0.0175(11) 0.0245(13) -0.0009(10) 0.0051(10) -0.0044(9)
C12 0.0079(11) 0.0191(13) 0.0163(14) -0.0023(11) 0.0008(10) 0.0000(10)
O32 0.0167(9) 0.0155(9) 0.0306(12) -0.0007(9) 0.0100(9) -0.0006(8)
N6 0.0188(12) 0.0269(13) 0.0375(16) -0.0003(13) 0.0021(11) 0.0030(11)
N4 0.0137(11) 0.0160(11) 0.0271(14) 0.0034(10) 0.0090(10) 0.0023(9)
N2 0.0178(11) 0.0187(12) 0.0271(14) 0.0018(12) 0.0069(10) 0.0017(10)
N19 0.0121(10) 0.0123(10) 0.0243(13) 0.0006(10) 0.0021(10) -0.0016(9)
C34 0.0171(13) 0.0218(14) 0.0371(18) -0.0054(14) 0.0107(13) 0.0032(12)
C13 0.0204(14) 0.0200(14) 0.0243(16) 0.0007(13) 0.0050(12) 0.0028(12)
N5 0.0161(12) 0.0133(11) 0.0259(14) -0.0017(10) 0.0091(11) -0.0021(9)
C21 0.0176(13) 0.0206(14) 0.0253(16) 0.0072(13) 0.0027(12) -0.0004(12)
N3 0.0464(17) 0.0533(18) 0.0249(16) -0.0030(15) 0.0038(14) -0.0035(15)
C14 0.0222(14) 0.0354(17) 0.0205(16) 0.0043(14) 0.0061(13) 0.0070(13)
C18 0.0127(12) 0.0140(12) 0.0268(16) -0.0037(12) 0.0016(12) -0.0014(10)
C23 0.0327(17) 0.0287(16) 0.0256(17) -0.0017(14) 0.0123(14) -0.0041(14)
C17 0.0121(12) 0.0168(13) 0.0208(15) -0.0021(11) 0.0034(11) -0.0001(10)
C16 0.0174(13) 0.0222(15) 0.0300(17) -0.0079(13) 0.0050(12) 0.0032(12)
C33 0.0191(13) 0.0179(13) 0.0166(14) 0.0038(11) 0.0070(11) 0.0041(11)
C20 0.0213(14) 0.0148(13) 0.0289(17) 0.0037(12) 0.0063(13) 0.0005(11)
C15 0.0211(14) 0.0395(17) 0.0199(16) -0.0064(14) 0.0076(13) 0.0060(13)
C24 0.0148(13) 0.0309(16) 0.0307(18) 0.0075(14) 0.0035(12) -0.0013(12)

loop_
_atom_type_symbol
_atom_type_description
_atom_type_scat_dispersion_real
_atom_type_scat_dispersion_imag
_atom_type_scat_source
C C 0.0033 0.0016 'International Tables Vol C Tables 4.2.6.8 and 6.1.1.4'
H H 0.0000 0.0000 'International Tables Vol C Tables 4.2.6.8 and 6.1.1.4'
O O 0.0106 0.0060 'International Tables Vol C Tables 4.2.6.8 and 6.1.1.4'
Cu Cu 0.3201 1.2651 'International Tables Vol C Tables 4.2.6.8 and 6.1.1.4'
N N 0.0061 0.0033 'International Tables Vol C Tables 4.2.6.8 and 6.1.1.4'

loop_
_geom_angle_atom_site_label_1
_geom_angle_atom_site_label_2
_geom_angle_atom_site_label_3
_geom_angle
_geom_angle_site_symmetry_1
_geom_angle_site_symmetry_3
O11 Cu1 N19 93.24(8) . .
O11 Cu1 O32 90.94(7) . .
N19 Cu1 O32 165.73(8) . .
O11 Cu1 N22 173.89(8) . .
N19 Cu1 N22 84.39(9) . .
O32 Cu1 N22 90.06(8) . .
O11 Cu1 N1 84.79(8) . .
N19 Cu1 N1 99.45(8) . .
O32 Cu1 N1 94.51(7) . .
N22 Cu1 N1 101.15(8) . .
O11 Cu1 Cu2 49.62(5) . .
N19 Cu1 Cu2 115.84(6) . .
O32 Cu1 Cu2 77.00(5) . .
N22 Cu1 Cu2 136.41(6) . .
N1 Cu1 Cu2 40.54(5) . .
O31 Cu2 N1 95.89(8) . .
O31 Cu2 N4 164.34(8) . 3_765
N1 Cu2 N4 93.34(9) . 3_765
O31 Cu2 N4 90.80(8) . .
N1 Cu2 N4 172.42(9) . .
N4 Cu2 N4 79.36(9) 3_765 .
O31 Cu2 O11 94.01(7) . .
N1 Cu2 O11 86.06(8) . .
N4 Cu2 O11 99.23(8) 3_765 .
N4 Cu2 O11 97.05(8) . .
O31 Cu2 Cu1 79.46(5) . .
N1 Cu2 Cu1 51.94(6) . .
N4 Cu2 Cu1 116.14(6) 3_765 .
N4 Cu2 Cu1 133.35(7) . .
O11 Cu2 Cu1 39.57(4) . .
O31 Cu2 Cu2 129.38(5) . 3_765
N1 Cu2 Cu2 133.00(6) . 3_765
N4 Cu2 Cu2 39.70(6) 3_765 3_765
N4 Cu2 Cu2 39.67(6) . 3_765
O11 Cu2 Cu2 100.59(5) . 3_765
Cu1 Cu2 Cu2 137.070(18) . 3_765
N2 N1 Cu2 121.29(18) . .
N2 N1 Cu1 126.70(17) . .
Cu2 N1 Cu1 87.52(8) . .
C12 O11 Cu1 127.22(16) . .
C12 O11 Cu2 121.66(15) . .
Cu1 O11 Cu2 90.81(7) . .
C33 O31 Cu2 126.61(17) . .
C23 N22 C21 109.8(2) . .
C23 N22 C24 107.7(2) . .
C21 N22 C24 111.6(2) . .
C23 N22 Cu1 115.35(17) . .
C21 N22 Cu1 104.09(15) . .
C24 N22 Cu1 108.33(17) . .
O11 C12 C13 119.5(2) . .
O11 C12 C17 123.1(2) . .
C13 C12 C17 117.4(2) . .
C33 O32 Cu1 130.15(17) . .
N5 N4 Cu2 124.32(18) . 3_765
N5 N4 Cu2 123.19(17) . .
Cu2 N4 Cu2 100.64(9) 3_765 .
N3 N2 N1 176.2(3) . .
C18 N19 C20 119.3(2) . .
C18 N19 Cu1 126.03(19) . .
C20 N19 Cu1 114.63(17) . .
C14 C13 C12 121.8(3) . .
N6 N5 N4 178.3(3) . .
N22 C21 C20 110.4(2) . .
C13 C14 C15 120.9(3) . .
N19 C18 C17 126.0(2) . .
C16 C17 C12 119.4(3) . .
C16 C17 C18 117.3(2) . .
C12 C17 C18 123.3(2) . .
C15 C16 C17 121.9(3) . .
O32 C33 O31 125.7(2) . .
O32 C33 C34 117.2(2) . .
O31 C33 C34 117.1(2) . .
N19 C20 C21 108.0(2) . .
C16 C15 C14 118.6(3) . .

loop_
_geom_bond_atom_site_label_1
_geom_bond_atom_site_label_2
_geom_bond_distance
_geom_bond_site_symmetry_2
Cu1 O11 1.9296(17) .
Cu1 N19 1.939(2) .
Cu1 O32 1.9492(17) .
Cu1 N22 2.049(2) .
Cu1 N1 2.387(2) .
Cu1 Cu2 3.0289(4) .
Cu2 O31 1.9468(17) .
Cu2 N1 1.971(2) .
Cu2 N4 2.002(2) 3_765
Cu2 N4 2.003(2) .
Cu2 O11 2.3077(17) .
Cu2 Cu2 3.0820(6) 3_765
N1 N2 1.219(3) .
O11 C12 1.321(3) .
O31 C33 1.267(3) .
N22 C23 1.484(3) .
N22 C21 1.489(3) .
N22 C24 1.491(3) .
C12 C13 1.406(4) .
C12 C17 1.422(3) .
O32 C33 1.259(3) .
N6 N5 1.136(3) .
N4 N5 1.217(3) .
N4 Cu2 2.002(2) 3_765
N2 N3 1.145(3) .
N19 C18 1.276(3) .
N19 C20 1.480(3) .
C34 C33 1.498(3) .
C13 C14 1.377(4) .
C21 C20 1.512(4) .
C14 C15 1.394(4) .
C18 C17 1.446(4) .
C17 C16 1.409(4) .
C16 C15 1.376(4) .
